data_2007859
loop_
_publ_author_name
'Chippindale, Ann M.'
'Cowley, Andrew R.'
'Bond, Andrew D.'

_publ_section_title
;
 A New Ammonium Manganese(II) Gallium Phosphate Hydrate:
 NH~4~[MnGa~2~(PO~4~)~3~(H~2~ O)~2~]
;
_journal_issue 11
_journal_name_full 'Acta Crystallographica Section C'
_journal_page_first IUC9800061
_journal_paper_doi 10.1107/S0108270198099272
_journal_volume 54
_journal_year 1998
_chemical_formula_iupac 'N H4 [Mn Ga2 (P O4)3 (H2 O1)2]'
_chemical_formula_moiety ' Ga2 H4 Mn1 N1 O14 P3 '
_chemical_formula_sum 'Ga2 H4 Mn N O14 P3'
_chemical_formula_weight 529.32
_chemical_name_systematic
;
ammonium manganese (II) gallium phosphate dihydrate
;
_space_group_IT_number 15
_symmetry_cell_setting monoclinic
_symmetry_space_group_name_Hall '-C 2yc'
_symmetry_space_group_name_H-M 'C 1 2/c 1'
_cell_angle_alpha 90.0
_cell_angle_beta 108.54(3)
_cell_angle_gamma 90.0
_cell_formula_units_Z 4
_cell_length_a 13.543(4)
_cell_length_b 10.2302(15)
_cell_length_c 8.894(3)
_cell_measurement_reflns_used 23
_cell_measurement_temperature 293
_cell_measurement_theta_max 43
_cell_measurement_theta_min 6
_cell_volume 1168.3(6)
_computing_cell_refinement 'CAD-4 Software'
_computing_data_collection 'CAD-4 Software (Enraf-Nonius, 1989)'
_computing_data_reduction 'RC93 (Watkin et al., 1994)'
_computing_publication_material CRYSTALS
_computing_structure_refinement 'CRYSTALS (Watkin et al., 1996)'
_computing_structure_solution 'SIR92 (Altomare et al., 1992)'
_diffrn_ambient_temperature 293
_diffrn_measured_fraction_theta_max 0.998
_diffrn_measurement_device 'Enraf-Nonius CAD4'
_diffrn_measurement_method \w/2\q
_diffrn_radiation_monochromator graphite
_diffrn_radiation_type CuK\a
_diffrn_radiation_wavelength 1.5418
_diffrn_reflns_av_R_equivalents 0.031
_diffrn_reflns_limit_h_max 16
_diffrn_reflns_limit_h_min -16
_diffrn_reflns_limit_k_max 12
_diffrn_reflns_limit_k_min 0
_diffrn_reflns_limit_l_max 11
_diffrn_reflns_limit_l_min 0
_diffrn_reflns_number 1270
_diffrn_reflns_theta_max 74.33
_diffrn_reflns_theta_min 0.00
_diffrn_standards_decay_% 1.01
_diffrn_standards_interval_time 60
_diffrn_standards_number 3
_exptl_absorpt_coefficient_mu 18.98
_exptl_absorpt_correction_T_max 0.150
_exptl_absorpt_correction_T_min 0.092
_exptl_absorpt_correction_type '\y scan'
_exptl_absorpt_process_details '(North et al., 1968)'
_exptl_crystal_colour colourless
_exptl_crystal_density_diffrn 3.01
_exptl_crystal_density_meas ?
_exptl_crystal_description block
_exptl_crystal_F_000 1013.05
_exptl_crystal_size_max 0.20
_exptl_crystal_size_mid 0.15
_exptl_crystal_size_min 0.10
_refine_diff_density_max 0.61
_refine_diff_density_min -0.98
_refine_ls_extinction_method None
_refine_ls_goodness_of_fit_obs 1.081
_refine_ls_hydrogen_treatment refxyz
_refine_ls_matrix_type full
_refine_ls_number_parameters 103
_refine_ls_number_reflns 1079
_refine_ls_R_factor_obs 0.030
_refine_ls_shift/su_max 0.0002
_refine_ls_structure_factor_coef Fsqd
_refine_ls_weighting_details
;
 Chebychev polynomial with   3 parameters (Carruthers & Watkin, 1979)
 5.09 -0.860 4.12
;
_refine_ls_weighting_scheme calc
_refine_ls_wR_factor_obs 0.034
_reflns_number_observed 1079
_reflns_number_total 1190
_reflns_observed_criterion I>3\s(I)
_cod_data_source_file qa0062.cif
_cod_data_source_block qa0062
_cod_depositor_comments
;
The following automatic conversions were performed:
'_symmetry_cell_setting' value 'Monoclinic' changed to 'monoclinic'
according to '/home/saulius/struct/CIF-dictionaries/cif_core.dic'
dictionary named 'cif_core.dic' version 2.4.1 from 2010-06-29.

Automatic conversion script
Id: cif_fix_enum 1527 2010-12-29 10:47:43Z saulius 

The following automatic conversions were performed:

'_chemical_melting_point' value 'not measured' was changed to '?' -
the value is undefined or not given.

'_symmetry_cell_setting' value
'Monoclinic' changed to 'monoclinic' according to
/home/saulius/struct/CIF-dictionaries/cif_core.dic dictionary named
'cif_core.dic' version 2.4.1 from 2010-06-29.

Automatic conversion script
Id: cif_fix_values 1715 2011-07-08 13:25:40Z adriana 

The following automatic conversions were performed:

'_exptl_crystal_density_meas' value 'not measured' was changed to '?'
- the value is perceived as not measured.

Automatic conversion script
Id: cif_fix_values 3008 2015-01-20 13:52:24Z robertas 
;
_cod_original_cell_volume 1168.22
_cod_original_sg_symbol_H-M 'C 2/c'
_cod_original_formula_sum ' Ga2 H4 Mn1 N1 O14 P3 '
_cod_database_code 2007859

loop_
_symmetry_equiv_pos_as_xyz
x,y,z
-x,-y,-z
x+1/2,y+1/2,z
-x+1/2,-y+1/2,-z
-x,y,-z+1/2
x,-y,z+1/2
-x+1/2,y+1/2,-z+1/2
x+1/2,-y+1/2,z+1/2

loop_
_atom_site_aniso_label
_atom_site_aniso_U_11
_atom_site_aniso_U_22
_atom_site_aniso_U_33
_atom_site_aniso_U_12
_atom_site_aniso_U_13
_atom_site_aniso_U_23
Ga1 0.0069(2) 0.0032(2) 0.0128(2) -0.000170(10) 0.00456(14) 0.00013(12)
Mn1 0.0098(3) 0.0058(3) 0.0196(4) 0.0000 0.0089(3) 0.0000
P1 0.0064(4) 0.0046(4) 0.0112(5) 0.0000 0.0042(4) 0.0000
P2 0.0078(4) 0.0043(4) 0.0146(4) -0.0014(2) 0.0064(3) -0.0008(2)
N1 0.050(3) 0.016(2) 0.064(4) 0.0000 0.033(3) 0.0000
O1 0.0130(10) 0.0090(10) 0.0154(11) -0.0003(8) 0.0043(8) -0.0038(8)
O2 0.0100(10) 0.0130(10) 0.0311(13) 0.0004(8) 0.0112(9) 0.0040(10)
O3 0.0122(9) 0.0061(9) 0.0228(11) 0.0012(8) 0.0117(9) 0.0020(8)
O4 0.0244(12) 0.0168(12) 0.0238(12) -0.0022(9) -0.0010(10) 0.0050(10)
O5 0.0120(10) 0.0080(10) 0.0180(10) 0.0016(8) 0.0089(8) 0.0036(8)
O6 0.0140(10) 0.0037(9) 0.0208(11) -0.0001(8) 0.0072(8) -0.0004(8)
O7 0.0140(10) 0.0070(10) 0.0160(10) 0.0003(7) 0.0043(8) 0.0019(8)

loop_
_atom_site_label
_atom_site_fract_x
_atom_site_fract_y
_atom_site_fract_z
_atom_site_U_iso_or_equiv
_atom_site_thermal_displace_type
_atom_site_occupancy
Ga1 0.33003(2) -0.07501(3) 0.42803(4) 0.0073 Uani 1.0000
Mn1 0.5 -0.28371(7) 0.25 0.0107 Uani 1.0000
P1 0.5 0.00030(10) 0.75 0.0071 Uani 1.0000
P2 0.21088(5) -0.12627(7) 0.67501(8) 0.0082 Uani 1.0000
N1 0 -0.1345(5) 0.25 0.0402 Uani 1.0000
O1 0.44104(17) -0.0912(2) 0.6152(3) 0.0127 Uani 1.0000
O2 0.39835(17) -0.4004(2) 0.3234(3) 0.0169 Uani 1.0000
O3 0.42921(17) -0.09515(19) 0.3025(3) 0.0123 Uani 1.0000
O4 0.3889(2) -0.3055(3) 0.0065(3) 0.0238 Uani 1.0000
O5 0.22827(16) -0.0469(2) 0.5386(3) 0.0120 Uani 1.0000
O6 0.26630(16) -0.22820(19) 0.3397(3) 0.0124 Uani 1.0000
O7 0.29239(17) 0.0874(2) 0.3343(3) 0.0124 Uani 1.0000
H100 0.340(3) -0.380(3) 0.001(7) 0.0500 Uiso 1.0000
H200 0.350(3) -0.227(3) -0.047(6) 0.0500 Uiso 1.0000

loop_
_atom_type_symbol
_atom_type_scat_dispersion_real
_atom_type_scat_dispersion_imag
_atom_type_scat_source
'Mn  ' -0.5680 2.8080 International_Tables_Vol_IV_Table_2.2B
'Ga  ' -1.3540 0.7770 International_Tables_Vol_IV_Table_2.2B
'P   ' 0.2830 0.4340 International_Tables_Vol_IV_Table_2.2B
'O   ' 0.0470 0.0320 International_Tables_Vol_IV_Table_2.2B
'H   ' 0.0000 0.0000 International_Tables_Vol_IV_Table_2.2B
'N   ' 0.0290 0.0180 International_Tables_Vol_IV_Table_2.2B

loop_
_geom_angle_atom_site_label_1
_geom_angle_atom_site_label_2
_geom_angle_atom_site_label_3
_geom_angle_site_symmetry_1
_geom_angle_site_symmetry_3
_geom_angle
_geom_angle_publ_flag
O1 Ga1 O3 . . 89.73(9) yes
O1 Ga1 O5 . . 93.53(9) yes
O3 Ga1 O5 . . 176.00(9) yes
O1 Ga1 O6 . . 116.20(9) yes
O3 Ga1 O6 . . 88.91(9) yes
O5 Ga1 O6 . . 91.73(9) yes
O1 Ga1 O7 . . 120.60(10) yes
O3 Ga1 O7 . . 88.80(9) yes
O5 Ga1 O7 . . 87.54(9) yes
O6 Ga1 O7 . . 123.09(9) yes
O2 Mn1 O2 . 5_655 109.87(13) yes
O2 Mn1 O3 . . 93.35(8) yes
O2 Mn1 O3 5_655 . 156.78(8) yes
O2 Mn1 O3 . 5_655 156.78(8) yes
O2 Mn1 O3 5_655 5_655 93.35(8) yes
O3 Mn1 O3 . 5_655 63.40(10) yes
O2 Mn1 O4 . . 86.40(10) yes
O2 Mn1 O4 5_655 . 87.00(10) yes
O3 Mn1 O4 . . 94.95(9) yes
O3 Mn1 O4 5_655 . 94.85(9) yes
O2 Mn1 O4 . 5_655 87.00(10) yes
O2 Mn1 O4 5_655 5_655 86.40(10) yes
O3 Mn1 O4 . 5_655 94.85(9) yes
O3 Mn1 O4 5_655 5_655 94.95(9) yes
O4 Mn1 O4 . 5_655 168.47(14) yes
O1 P1 O1 . 5_656 104.56(17) yes
O1 P1 O3 . 2_656 111.65(12) yes
O1 P1 O3 5_656 2_656 113.80(11) yes
O1 P1 O3 . 6_555 113.80(11) yes
O1 P1 O3 5_656 6_555 111.65(12) yes
O3 P1 O3 2_656 6_555 101.71(16) yes
O2 P2 O5 4_546 . 107.94(13) yes
O2 P2 O6 4_546 4_546 113.64(12) yes
O5 P2 O6 . 4_546 111.06(12) yes
O2 P2 O7 4_546 6_555 111.18(13) yes
O5 P2 O7 . 6_555 110.07(12) yes
O6 P2 O7 4_546 6_555 102.91(12) yes
Ga1 O1 P1 . . 135.84(14) yes
Mn1 O2 P2 . 4_546 130.42(14) yes
Ga1 O3 Mn1 . . 127.00(10) yes
Ga1 O3 P1 . 2_656 134.01(13) yes
Mn1 O3 P1 . 2_656 97.40(10) yes
Mn1 O4 H100 . . 111.(3) yes
Mn1 O4 H200 . . 119.(3) yes
H100 O4 H200 . . 110.(3) yes
Ga1 O5 P2 . . 128.96(13) yes
Ga1 O6 P2 . 4_546 141.51(14) yes
Ga1 O7 P2 . 6_554 131.01(13) yes

loop_
_geom_bond_atom_site_label_1
_geom_bond_atom_site_label_2
_geom_bond_site_symmetry_1
_geom_bond_site_symmetry_2
_geom_bond_distance
_geom_bond_publ_flag
Ga1 O1 . . 1.862(2) yes
Ga1 O3 . . 2.012(2) yes
Ga1 O5 . . 1.952(2) yes
Ga1 O6 . . 1.840(2) yes
Ga1 O7 . . 1.856(2) yes
Mn1 O2 . . 2.078(2) yes
Mn1 O2 . 5_655 2.078(2) yes
Mn1 O3 . . 2.268(2) yes
Mn1 O3 . 5_655 2.268(2) yes
Mn1 O4 . . 2.221(2) yes
Mn1 O4 . 5_655 2.221(2) yes
P1 O1 . . 1.531(2) yes
P1 O1 . 5_656 1.531(2) yes
P1 O3 . 2_656 1.537(2) yes
P1 O3 . 6_555 1.537(2) yes
P2 O2 . 4_546 1.509(2) yes
P2 O5 . . 1.539(2) yes
P2 O6 . 4_546 1.535(2) yes
P2 O7 . 6_555 1.546(2) yes
O4 H100 . . 1.000(10) yes
O4 H200 . . 1.000(10) yes
